data_7125714
loop_
_publ_author_name
'You, Yong'
'Li, Ting-Ting'
'Yuan, Shu-Pei'
'Xie, Ke-Xin'
'Wang, Zhen-Hua'
'Zhao, Jian-Qiang'
'Zhou, Ming-Qiang'
'Yuan, Wei-Cheng'

_publ_section_title
;
 Catalytic asymmetric [4+2] cycloaddition of
 1-((2-aryl)vinyl)naphthalen-2-ols with in situ generated ortho-quinone
 methides for the synthesis of polysubstituted chromanes.
;
_journal_issue 3
_journal_name_full 'Chemical communications (Cambridge, England)'
_journal_page_first 439
_journal_page_last 442
_journal_paper_doi 10.1039/c9cc08316b
_journal_volume 56
_journal_year 2020
_chemical_absolute_configuration ad
_chemical_formula_moiety 'C39 H39 Cl O3, C2 H3 N'
_chemical_formula_sum 'C41 H42 Cl N O3'
_chemical_formula_weight 632.20
_space_group_crystal_system monoclinic
_space_group_IT_number 4
_space_group_name_Hall 'P 2yb'
_space_group_name_H-M_alt 'P 1 21 1'
_atom_sites_solution_hydrogens mixed
_atom_sites_solution_primary direct
_audit_creation_date 2019-11-15
_audit_creation_method
;
Olex2 1.2
(compiled 2018.05.29 svn.r3508 for OlexSys, GUI svn.r5506)
;
_audit_update_record
;
2019-11-16 deposited with the CCDC.	2019-12-03 downloaded from the CCDC.
;
_cell_angle_alpha 90
_cell_angle_beta 103.393(6)
_cell_angle_gamma 90
_cell_formula_units_Z 2
_cell_length_a 11.8441(7)
_cell_length_b 10.6009(8)
_cell_length_c 15.1947(9)
_cell_measurement_reflns_used 4290
_cell_measurement_temperature 293(2)
_cell_measurement_theta_max 69.8750
_cell_measurement_theta_min 4.2950
_cell_volume 1855.9(2)
_computing_cell_refinement 'CrysAlisPro 1.171.40.53 (Rigaku OD, 2019)'
_computing_data_collection 'CrysAlisPro 1.171.40.53 (Rigaku OD, 2019)'
_computing_data_reduction 'CrysAlisPro 1.171.40.53 (Rigaku OD, 2019)'
_computing_molecular_graphics 'Olex2 (Dolomanov et al., 2009)'
_computing_publication_material 'Olex2 (Dolomanov et al., 2009)'
_computing_structure_refinement 'ShelXL (Sheldrick, 2015)'
_computing_structure_solution 'ShelXS (Sheldrick, 2008)'
_diffrn_ambient_temperature 293(2)
_diffrn_detector 'CCD plate'
_diffrn_detector_area_resol_mean 16.2312
_diffrn_detector_type Eos
_diffrn_measured_fraction_theta_full 1.000
_diffrn_measured_fraction_theta_max 1.000
_diffrn_measurement_details
;
List of Runs (angles in degrees, time in seconds):

  # Type    Start    End  Width  t~exp~   \w     \q     \k     \f   Frames
#--------------------------------------------------------------------------
  1  \w    -68.00 -22.00   1.00    1.50    --  -33.50 -77.00 -60.00   46
  2  \w   -107.00 -52.00   1.00    1.50    --  -33.50 178.00  30.00   55
  3  \w      8.00  51.00   1.00    1.50    --   36.47  77.00 120.00   43
  4  \w     32.00  58.00   1.00    1.50    --   36.47  37.00-180.00   26
  5  \w     65.00  96.00   1.00    1.50    --   36.47 178.00 -30.00   31
  6  \w     11.00  49.00   1.00    1.50    --   36.47  77.00  60.00   38
  7  \w     78.00 104.00   1.00    1.50    --   36.47  57.00  30.00   26
  8  \w     43.00  69.00   1.00    1.50    --   36.47  57.00 -30.00   26
  9  \w     62.00  87.00   1.00    1.50    --   36.47  77.00 120.00   25
 10  \w      9.00  63.00   1.00    1.50    --   36.47  77.00   0.00   54
 11  \w     20.00  89.00   1.00    1.50    --   36.47  37.00-150.00   69
 12  \w    -20.00 107.00   1.00    1.50    --   36.47   0.00 150.00  127
 13  \w      3.00  33.00   1.00    1.50    --   36.47 -99.00  90.00   30
 14  \w     45.00  88.00   1.00    1.50    --   36.47  37.00  90.00   43
 15  \w     19.00  45.00   1.00    1.50    --   36.47  77.00-150.00   26
 16  \w     70.00 110.00   1.00    1.50    --   36.47 178.00 150.00   40
 17  \w     23.00  63.00   1.00    1.50    --   36.47  37.00 -30.00   40
 18  \w     53.00  80.00   1.00    1.50    --   36.47  77.00  60.00   27
 19  \w     36.00  61.00   1.00    1.50    --   36.47 -77.00   0.00   25
 20  \w    -13.00  29.00   1.00    1.50    --   36.47 -77.00   0.00   42
 21  \w     88.00 114.00   1.00    6.00    --  108.00  61.00  60.00   26
 22  \w     58.00 101.00   1.00    6.00    --  108.00 -94.00 120.00   43
 23  \w     79.00 105.00   1.00    6.00    --  108.00  77.00  60.00   26
 24  \w     79.00 104.00   1.00    6.00    --  108.00  77.00  30.00   25
 25  \w     82.00 112.00   1.00    6.00    --  108.00  30.00  60.00   30
 26  \w     79.00 104.00   1.00    6.00    --  108.00  77.00   0.00   25
 27  \w    124.00 177.00   1.00    6.00    --  108.00  30.00  90.00   53
 28  \w     84.00 119.00   1.00    6.00    --  108.00  30.00  90.00   35
 29  \w     48.00 109.00   1.00    6.00    --  108.00 -94.00  30.00   61
 30  \w     88.00 114.00   1.00    6.00    --  108.00  61.00  90.00   26
 31  \w    144.00 177.00   1.00    6.00    --  108.00  45.00  60.00   33
 32  \w     88.00 114.00   1.00    6.00    --  108.00  61.00   0.00   26
 33  \w     91.00 117.00   1.00    6.00    --  108.00  45.00 -60.00   26
 34  \w     82.00 115.00   1.00    6.00    --  108.00  30.00   0.00   33
 35  \w     44.00 110.00   1.00    6.00    --  108.00 -94.00-120.00   66
 36  \w     88.00 114.00   1.00    6.00    --  108.00  61.00 -60.00   26
 37  \w    115.00 177.00   1.00    6.00    --  108.00  77.00 -30.00   62
 38  \w     93.00 119.00   1.00    6.00    --  108.00  45.00  60.00   26
 39  \w     88.00 141.00   1.00    6.00    --  108.00  61.00 -30.00   53
 40  \w     79.00 110.00   1.00    6.00    --  108.00  77.00 -30.00   31
 41  \w     88.00 115.00   1.00    6.00    --  108.00  30.00 120.00   27
 42  \w     82.00 161.00   1.00    6.00    --  108.00  30.00 -30.00   79
 43  \w     82.00 108.00   1.00    6.00    --  108.00  30.00  30.00   26
 44  \w     90.00 117.00   1.00    6.00    --  108.00  61.00  30.00   27
 45  \w     91.00 122.00   1.00    6.00    --  108.00  45.00  30.00   31
 46  \w     79.00 118.00   1.00    6.00    --  108.00  77.00 -60.00   39
 47  \w    101.00 170.00   1.00    6.00    --  108.00 111.00  90.00   69
 48  \w     85.00 176.00   1.00    6.00    --  108.00  77.00-150.00   91
 49  \w     64.00  89.00   1.00    6.00    --  108.00  15.00 150.00   25
 50  \w    125.00 162.00   1.00    6.00    --  108.00  15.00 150.00   37
 51  \w     38.00  84.00   1.00    6.00    --  108.00 -94.00-180.00   46
;
_diffrn_measurement_device 'four-circle diffractometer'
_diffrn_measurement_device_type 'Xcalibur, Eos, Gemini'
_diffrn_measurement_method '\w scans'
_diffrn_orient_matrix_type 'CrysAlisPro convention (1999,Acta A55,543-557)'
_diffrn_orient_matrix_UB_11 0.1274414000
_diffrn_orient_matrix_UB_12 0.0395223000
_diffrn_orient_matrix_UB_13 0.0363598000
_diffrn_orient_matrix_UB_21 0.0147103000
_diffrn_orient_matrix_UB_22 0.0132752000
_diffrn_orient_matrix_UB_23 -0.0977108000
_diffrn_orient_matrix_UB_31 -0.0375818000
_diffrn_orient_matrix_UB_32 0.1392111000
_diffrn_orient_matrix_UB_33 -0.0010347000
_diffrn_radiation_monochromator graphite
_diffrn_radiation_probe x-ray
_diffrn_radiation_type CuK\a
_diffrn_radiation_wavelength 1.54184
_diffrn_reflns_av_R_equivalents 0.0327
_diffrn_reflns_av_unetI/netI 0.0380
_diffrn_reflns_Laue_measured_fraction_full 1.000
_diffrn_reflns_Laue_measured_fraction_max 1.000
_diffrn_reflns_limit_h_max 14
_diffrn_reflns_limit_h_min -14
_diffrn_reflns_limit_k_max 12
_diffrn_reflns_limit_k_min -11
_diffrn_reflns_limit_l_max 18
_diffrn_reflns_limit_l_min -18
_diffrn_reflns_number 16351
_diffrn_reflns_point_group_measured_fraction_full 0.918
_diffrn_reflns_point_group_measured_fraction_max 0.918
_diffrn_reflns_theta_full 67.074
_diffrn_reflns_theta_max 67.074
_diffrn_reflns_theta_min 3.836
_diffrn_source 'fine-focus sealed X-ray tube'
_diffrn_source_type 'Enhance (Cu) X-ray Source'
_exptl_absorpt_coefficient_mu 1.190
_exptl_absorpt_correction_T_max 1.00000
_exptl_absorpt_correction_T_min 0.90068
_exptl_absorpt_correction_type multi-scan
_exptl_absorpt_process_details
;
CrysAlisPro 1.171.40.53 (Rigaku Oxford Diffraction, 2019)
Empirical absorption correction using spherical harmonics,
 implemented in SCALE3 ABSPACK scaling algorithm.
;
_exptl_crystal_colour colourless
_exptl_crystal_colour_primary colourless
_exptl_crystal_density_diffrn 1.131
_exptl_crystal_description prism
_exptl_crystal_F_000 672
_exptl_crystal_size_max 0.15
_exptl_crystal_size_mid 0.11
_exptl_crystal_size_min 0.1
_refine_diff_density_max 0.107
_refine_diff_density_min -0.175
_refine_diff_density_rms 0.029
_refine_ls_abs_structure_details
;
 Flack x determined using 1744 quotients [(I+)-(I-)]/[(I+)+(I-)]
 (Parsons, Flack and Wagner, Acta Cryst. B69 (2013) 249-259).
;
_refine_ls_abs_structure_Flack -0.052(17)
_refine_ls_extinction_method none
_refine_ls_goodness_of_fit_ref 1.033
_refine_ls_hydrogen_treatment mixed
_refine_ls_matrix_type full
_refine_ls_number_parameters 426
_refine_ls_number_reflns 6064
_refine_ls_number_restraints 1
_refine_ls_restrained_S_all 1.033
_refine_ls_R_factor_all 0.0544
_refine_ls_R_factor_gt 0.0439
_refine_ls_shift/su_max 0.005
_refine_ls_shift/su_mean 0.000
_refine_ls_structure_factor_coef Fsqd
_refine_ls_weighting_details 'w=1/[\s^2^(Fo^2^)+(0.0595P)^2^+0.0598P] where P=(Fo^2^+2Fc^2^)/3'
_refine_ls_weighting_scheme calc
_refine_ls_wR_factor_gt 0.1096
_refine_ls_wR_factor_ref 0.1199
_reflns_Friedel_coverage 0.733
_reflns_Friedel_fraction_full 0.826
_reflns_Friedel_fraction_max 0.826
_reflns_number_gt 5053
_reflns_number_total 6064
_reflns_threshold_expression 'I > 2\s(I)'
_cod_data_source_file c9cc08316b2.cif
_cod_data_source_block 201911293
_cod_database_code 7125714
_shelx_shelxl_version_number 2014/7
_chemical_oxdiff_formula C40H40O2N4Cl1
_shelx_space_group_comment
;
The symmetry employed for this shelxl refinement is uniquely defined
by the following loop, which should always be used as a source of
symmetry information in preference to the above space-group names.
They are only intended as comments.
;
_shelx_estimated_absorpt_t_max 0.890
_shelx_estimated_absorpt_t_min 0.842
_reflns_odcompleteness_completeness 99.97
_reflns_odcompleteness_iscentric 1
_reflns_odcompleteness_theta 66.97
_olex2_refinement_description
;
1. Fixed Uiso
 At 1.2 times of:
  All C(H) groups
 At 1.5 times of:
  All C(H,H,H) groups, All O(H) groups
2.a Riding coordinates:
 O3(H3A)
2.b Ternary CH refined with riding coordinates:
 C11(H11), C12(H12), C13(H13)
2.c Aromatic/amide H refined with riding coordinates:
 C1(H1), C2(H2), C3(H3), C4(H4), C7(H7), C8(H8), C16(H16), C17(H17), C18(H18),
 C19(H19), C21(H21), C23(H23), C24(H24), C25(H25), C27(H27), C31(H31)
2.d Idealised Me refined as rotating group:
 C33(H33A,H33B,H33C), C34(H34A,H34B,H34C), C35(H35A,H35B,H35C), C37(H37A,H37B,
 H37C), C38(H38A,H38B,H38C), C39(H39A,H39B,H39C), C41(H41A,H41B,H41C)
;
_olex2_submission_special_instructions 'No special instructions were received'
_oxdiff_exptl_absorpt_empirical_details
;
Empirical correction (ABSPACK) includes:
- Absorption correction using spherical harmonics
- Frame scaling
;
_oxdiff_exptl_absorpt_empirical_full_max 1.326
_oxdiff_exptl_absorpt_empirical_full_min 0.898

loop_
_space_group_symop_operation_xyz
'x, y, z'
'-x, y+1/2, -z'

loop_
_atom_site_label
_atom_site_type_symbol
_atom_site_fract_x
_atom_site_fract_y
_atom_site_fract_z
_atom_site_U_iso_or_equiv
_atom_site_adp_type
_atom_site_occupancy
_atom_site_site_symmetry_order
_atom_site_calc_flag
_atom_site_refinement_flags_posn
C1 C 0.1937(4) 0.8170(5) 0.7383(3) 0.0768(12) Uani 1 1 d .
H1 H 0.2456 0.8541 0.7868 0.092 Uiso 1 1 calc R
C2 C 0.1245(5) 0.7225(6) 0.7542(3) 0.0894(14) Uani 1 1 d .
H2 H 0.1297 0.6939 0.8129 0.107 Uiso 1 1 calc R
C3 C 0.0443(5) 0.6676(6) 0.6812(3) 0.0881(15) Uani 1 1 d .
H3 H -0.0049 0.6041 0.6920 0.106 Uiso 1 1 calc R
C4 C 0.0382(3) 0.7066(5) 0.5948(2) 0.0691(10) Uani 1 1 d .
H4 H -0.0156 0.6691 0.5477 0.083 Uiso 1 1 calc R
C5 C 0.1112(3) 0.8025(4) 0.5747(2) 0.0539(8) Uani 1 1 d .
C6 C 0.1889(3) 0.8609(4) 0.6493(2) 0.0593(9) Uani 1 1 d .
C7 C 0.2608(3) 0.9604(4) 0.6326(3) 0.0653(10) Uani 1 1 d .
H7 H 0.3103 1.0005 0.6810 0.078 Uiso 1 1 calc R
C8 C 0.2584(3) 0.9980(4) 0.5476(3) 0.0633(9) Uani 1 1 d .
H8 H 0.3056 1.0642 0.5379 0.076 Uiso 1 1 calc R
C9 C 0.1850(3) 0.9380(4) 0.4730(2) 0.0559(8) Uani 1 1 d .
C10 C 0.1115(3) 0.8415(4) 0.4849(2) 0.0511(7) Uani 1 1 d .
C11 C 0.0370(3) 0.7820(4) 0.4003(2) 0.0491(7) Uani 1 1 d .
H11 H 0.0551 0.8256 0.3484 0.059 Uiso 1 1 calc R
C12 C 0.0492(3) 0.6415(3) 0.3849(2) 0.0496(7) Uani 1 1 d .
H12 H 0.0079 0.5970 0.4245 0.060 Uiso 1 1 calc R
C13 C -0.0162(3) 0.6128(3) 0.2846(2) 0.0518(8) Uani 1 1 d .
H13 H -0.0362 0.5229 0.2822 0.062 Uiso 1 1 calc R
C14 C -0.1304(3) 0.6849(4) 0.2624(2) 0.0539(8) Uani 1 1 d .
C15 C -0.1583(3) 0.7735(4) 0.3199(2) 0.0586(9) Uani 1 1 d .
C16 C -0.2671(3) 0.8311(5) 0.3016(3) 0.0746(12) Uani 1 1 d .
H16 H -0.2850 0.8897 0.3418 0.090 Uiso 1 1 calc R
C17 C -0.3481(3) 0.8007(6) 0.2237(3) 0.0871(15) Uani 1 1 d .
H17 H -0.4210 0.8384 0.2114 0.105 Uiso 1 1 calc R
C18 C -0.3210(3) 0.7148(6) 0.1643(3) 0.0815(13) Uani 1 1 d .
H18 H -0.3751 0.6953 0.1112 0.098 Uiso 1 1 calc R
C19 C -0.2142(3) 0.6578(5) 0.1832(2) 0.0719(12) Uani 1 1 d .
H19 H -0.1969 0.5996 0.1423 0.086 Uiso 1 1 calc R
C20 C 0.1719(3) 0.5926(3) 0.4059(2) 0.0496(7) Uani 1 1 d .
C21 C 0.2615(3) 0.6628(3) 0.3847(2) 0.0512(8) Uani 1 1 d .
H21 H 0.2474 0.7431 0.3599 0.061 Uiso 1 1 calc R
C22 C 0.3716(3) 0.6115(4) 0.4009(2) 0.0577(9) Uani 1 1 d .
C23 C 0.3969(4) 0.4934(4) 0.4364(3) 0.0704(11) Uani 1 1 d .
H23 H 0.4715 0.4603 0.4455 0.085 Uiso 1 1 calc R
C24 C 0.3079(4) 0.4251(4) 0.4582(3) 0.0736(11) Uani 1 1 d .
H24 H 0.3226 0.3447 0.4828 0.088 Uiso 1 1 calc R
C25 C 0.1968(4) 0.4747(4) 0.4439(3) 0.0646(10) Uani 1 1 d .
H25 H 0.1383 0.4280 0.4600 0.078 Uiso 1 1 calc R
C26 C 0.0586(3) 0.6330(3) 0.2166(2) 0.0520(8) Uani 1 1 d .
C27 C 0.0680(3) 0.7490(4) 0.1780(2) 0.0540(8) Uani 1 1 d .
H27 H 0.0219 0.8152 0.1894 0.065 Uiso 1 1 calc R
C28 C 0.1446(3) 0.7699(4) 0.1222(2) 0.0619(9) Uani 1 1 d .
C29 C 0.2111(4) 0.6677(5) 0.1060(3) 0.0734(12) Uani 1 1 d .
C30 C 0.2049(4) 0.5482(5) 0.1439(3) 0.0671(10) Uani 1 1 d .
C31 C 0.1259(3) 0.5345(4) 0.1990(2) 0.0620(9) Uani 1 1 d .
H31 H 0.1187 0.4561 0.2246 0.074 Uiso 1 1 calc R
C32 C 0.1555(5) 0.9008(5) 0.0821(3) 0.0834(13) Uani 1 1 d .
C33 C 0.0781(6) 0.9995(5) 0.1143(4) 0.1010(17) Uani 1 1 d .
H33A H -0.0015 0.9728 0.0973 0.151 Uiso 1 1 calc GR
H33B H 0.0862 1.0795 0.0868 0.151 Uiso 1 1 calc GR
H33C H 0.1013 1.0075 0.1789 0.151 Uiso 1 1 calc GR
C34 C 0.1157(8) 0.8956(8) -0.0231(4) 0.139(3) Uani 1 1 d .
H34A H 0.1739 0.8538 -0.0471 0.209 Uiso 1 1 calc GR
H34B H 0.1047 0.9798 -0.0467 0.209 Uiso 1 1 calc GR
H34C H 0.0440 0.8499 -0.0401 0.209 Uiso 1 1 calc GR
C35 C 0.2806(6) 0.9502(7) 0.1127(6) 0.134(3) Uani 1 1 d .
H35A H 0.3017 0.9554 0.1776 0.200 Uiso 1 1 calc GR
H35B H 0.2858 1.0324 0.0874 0.200 Uiso 1 1 calc GR
H35C H 0.3325 0.8936 0.0923 0.200 Uiso 1 1 calc GR
C36 C 0.2839(5) 0.4386(6) 0.1296(3) 0.0898(15) Uani 1 1 d .
C37 C 0.2552(7) 0.3971(8) 0.0293(4) 0.130(3) Uani 1 1 d .
H37A H 0.1778 0.3637 0.0133 0.195 Uiso 1 1 calc GR
H37B H 0.3093 0.3333 0.0207 0.195 Uiso 1 1 calc GR
H37C H 0.2608 0.4684 -0.0083 0.195 Uiso 1 1 calc GR
C38 C 0.4116(5) 0.4739(8) 0.1614(5) 0.130(3) Uani 1 1 d .
H38A H 0.4302 0.5388 0.1231 0.194 Uiso 1 1 calc GR
H38B H 0.4588 0.4010 0.1587 0.194 Uiso 1 1 calc GR
H38C H 0.4263 0.5041 0.2226 0.194 Uiso 1 1 calc GR
C39 C 0.2630(7) 0.3213(6) 0.1836(5) 0.121(2) Uani 1 1 d .
H39A H 0.2737 0.3431 0.2463 0.182 Uiso 1 1 calc GR
H39B H 0.3170 0.2562 0.1773 0.182 Uiso 1 1 calc GR
H39C H 0.1852 0.2914 0.1608 0.182 Uiso 1 1 calc GR
Cl1 Cl 0.48169(8) 0.70208(13) 0.37255(9) 0.0849(3) Uani 1 1 d .
H1A H 0.232(6) 1.017(7) 0.387(5) 0.13(3) Uiso 1 1 d .
O1 O 0.1858(3) 0.9746(3) 0.3871(2) 0.0699(8) Uani 1 1 d .
O2 O -0.08333(19) 0.8096(3) 0.39909(16) 0.0618(7) Uani 1 1 d .
O3 O 0.2831(4) 0.6854(5) 0.0471(3) 0.1179(14) Uani 1 1 d .
H3A H 0.3711 0.6936 0.0630 0.177 Uiso 1 1 d R
C40 C 0.5270(5) 0.6297(6) 0.6370(4) 0.0936(15) Uani 1 1 d .
C41 C 0.4125(5) 0.6718(8) 0.6450(5) 0.129(3) Uani 1 1 d .
H41A H 0.3539 0.6309 0.5997 0.194 Uiso 1 1 calc GR
H41B H 0.4065 0.7615 0.6367 0.194 Uiso 1 1 calc GR
H41C H 0.4017 0.6507 0.7040 0.194 Uiso 1 1 calc GR
N1 N 0.6131(4) 0.6004(6) 0.6288(4) 0.122(2) Uani 1 1 d .

loop_
_atom_site_aniso_label
_atom_site_aniso_U_11
_atom_site_aniso_U_22
_atom_site_aniso_U_33
_atom_site_aniso_U_23
_atom_site_aniso_U_13
_atom_site_aniso_U_12
C1 0.081(3) 0.093(4) 0.0550(19) -0.020(2) 0.0129(18) 0.004(2)
C2 0.119(4) 0.101(4) 0.0529(19) -0.005(2) 0.030(2) -0.006(3)
C3 0.110(3) 0.098(4) 0.064(2) -0.008(2) 0.036(2) -0.024(3)
C4 0.075(2) 0.079(3) 0.0583(19) -0.0105(19) 0.0247(17) -0.016(2)
C5 0.0503(16) 0.060(2) 0.0543(16) -0.0091(15) 0.0186(13) 0.0040(15)
C6 0.0546(19) 0.065(2) 0.0589(18) -0.0158(16) 0.0139(15) 0.0070(16)
C7 0.058(2) 0.069(3) 0.067(2) -0.0224(19) 0.0105(17) 0.0015(18)
C8 0.0516(19) 0.054(2) 0.083(2) -0.0135(19) 0.0139(17) -0.0074(15)
C9 0.0514(18) 0.051(2) 0.067(2) -0.0059(16) 0.0182(15) -0.0021(15)
C10 0.0465(16) 0.053(2) 0.0553(16) -0.0076(15) 0.0154(13) 0.0002(14)
C11 0.0415(15) 0.059(2) 0.0502(15) -0.0016(15) 0.0164(12) -0.0037(14)
C12 0.0482(16) 0.054(2) 0.0499(15) 0.0007(14) 0.0185(13) -0.0071(13)
C13 0.0549(17) 0.050(2) 0.0526(16) -0.0044(14) 0.0169(14) -0.0129(15)
C14 0.0467(15) 0.068(2) 0.0488(15) 0.0012(15) 0.0159(13) -0.0132(16)
C15 0.0466(17) 0.075(3) 0.0557(17) 0.0038(17) 0.0149(14) -0.0060(16)
C16 0.0487(19) 0.103(4) 0.074(2) 0.004(2) 0.0176(17) 0.008(2)
C17 0.050(2) 0.133(5) 0.078(3) 0.018(3) 0.0134(18) 0.006(2)
C18 0.059(2) 0.122(4) 0.059(2) 0.016(2) 0.0043(17) -0.020(3)
C19 0.062(2) 0.101(4) 0.0521(18) 0.005(2) 0.0131(16) -0.023(2)
C20 0.0563(17) 0.052(2) 0.0434(14) -0.0010(14) 0.0167(12) -0.0014(14)
C21 0.0537(17) 0.051(2) 0.0510(15) 0.0016(14) 0.0156(13) 0.0013(13)
C22 0.0513(18) 0.065(3) 0.0574(17) -0.0019(17) 0.0134(14) -0.0032(16)
C23 0.063(2) 0.069(3) 0.076(2) 0.002(2) 0.0097(18) 0.0179(19)
C24 0.085(3) 0.057(3) 0.077(2) 0.016(2) 0.017(2) 0.010(2)
C25 0.072(2) 0.058(3) 0.0640(19) 0.0094(18) 0.0162(17) -0.0046(19)
C26 0.0562(18) 0.055(2) 0.0453(15) -0.0077(14) 0.0133(13) -0.0101(15)
C27 0.0594(18) 0.058(2) 0.0462(14) -0.0055(14) 0.0161(13) -0.0026(15)
C28 0.072(2) 0.068(3) 0.0511(16) -0.0061(16) 0.0256(16) -0.0064(18)
C29 0.079(2) 0.091(4) 0.0602(19) -0.007(2) 0.0363(18) 0.002(2)
C30 0.074(2) 0.073(3) 0.0585(19) -0.0187(19) 0.0231(18) 0.001(2)
C31 0.077(2) 0.053(2) 0.0551(18) -0.0110(16) 0.0152(17) -0.0030(18)
C32 0.109(4) 0.075(3) 0.078(3) 0.012(2) 0.045(2) -0.011(3)
C33 0.139(5) 0.063(3) 0.114(4) 0.019(3) 0.057(4) 0.000(3)
C34 0.209(8) 0.145(7) 0.075(3) 0.032(4) 0.055(4) -0.006(6)
C35 0.117(5) 0.111(5) 0.194(8) -0.008(5) 0.079(5) -0.039(4)
C36 0.100(3) 0.089(4) 0.085(3) -0.026(3) 0.029(3) 0.018(3)
C37 0.160(6) 0.137(6) 0.099(4) -0.047(4) 0.041(4) 0.034(5)
C38 0.092(4) 0.147(7) 0.157(6) -0.030(5) 0.044(4) 0.031(4)
C39 0.160(6) 0.081(4) 0.127(5) -0.021(4) 0.041(4) 0.037(4)
Cl1 0.0487(4) 0.0951(8) 0.1142(8) 0.0107(7) 0.0257(5) -0.0029(5)
O1 0.0667(16) 0.070(2) 0.0726(16) 0.0068(14) 0.0156(13) -0.0203(14)
O2 0.0464(12) 0.0783(19) 0.0615(13) -0.0112(12) 0.0142(10) 0.0010(11)
O3 0.134(3) 0.127(3) 0.125(3) -0.001(3) 0.096(3) 0.003(3)
C40 0.090(3) 0.095(4) 0.096(3) -0.019(3) 0.021(3) 0.021(3)
C41 0.095(4) 0.137(7) 0.167(6) -0.030(5) 0.055(4) 0.023(4)
N1 0.089(3) 0.157(6) 0.116(4) -0.033(3) 0.017(3) 0.046(3)

loop_
_atom_type_symbol
_atom_type_description
_atom_type_scat_dispersion_real
_atom_type_scat_dispersion_imag
_atom_type_scat_source
C C 0.0181 0.0091 'International Tables Vol C Tables 4.2.6.8 and 6.1.1.4'
H H 0.0000 0.0000 'International Tables Vol C Tables 4.2.6.8 and 6.1.1.4'
Cl Cl 0.3639 0.7018 'International Tables Vol C Tables 4.2.6.8 and 6.1.1.4'
N N 0.0311 0.0180 'International Tables Vol C Tables 4.2.6.8 and 6.1.1.4'
O O 0.0492 0.0322 'International Tables Vol C Tables 4.2.6.8 and 6.1.1.4'

loop_
_geom_angle_atom_site_label_1
_geom_angle_atom_site_label_2
_geom_angle_atom_site_label_3
_geom_angle
C2 C1 H1 119.3
C2 C1 C6 121.4(4)
C6 C1 H1 119.3
C1 C2 H2 120.3
C1 C2 C3 119.5(4)
C3 C2 H2 120.3
C2 C3 H3 119.7
C4 C3 C2 120.6(5)
C4 C3 H3 119.7
C3 C4 H4 119.0
C3 C4 C5 121.9(4)
C5 C4 H4 119.0
C4 C5 C6 117.0(3)
C4 C5 C10 123.5(3)
C6 C5 C10 119.4(3)
C1 C6 C5 119.5(4)
C7 C6 C1 121.5(4)
C7 C6 C5 119.0(3)
C6 C7 H7 119.6
C8 C7 C6 120.9(3)
C8 C7 H7 119.6
C7 C8 H8 119.7
C7 C8 C9 120.6(4)
C9 C8 H8 119.7
C10 C9 C8 121.3(4)
O1 C9 C8 120.0(3)
O1 C9 C10 118.7(3)
C5 C10 C11 124.1(3)
C9 C10 C5 118.7(3)
C9 C10 C11 117.2(3)
C10 C11 H11 107.0
C10 C11 C12 118.7(3)
C12 C11 H11 107.0
O2 C11 C10 107.6(3)
O2 C11 H11 107.0
O2 C11 C12 108.9(3)
C11 C12 H12 107.4
C11 C12 C13 107.2(3)
C13 C12 H12 107.4
C20 C12 C11 115.2(3)
C20 C12 H12 107.4
C20 C12 C13 111.9(3)
C12 C13 H13 106.6
C14 C13 C12 109.3(3)
C14 C13 H13 106.6
C14 C13 C26 113.9(3)
C26 C13 C12 113.4(2)
C26 C13 H13 106.6
C15 C14 C13 122.3(3)
C15 C14 C19 117.4(4)
C19 C14 C13 120.2(4)
C14 C15 C16 121.2(3)
O2 C15 C14 123.1(3)
O2 C15 C16 115.7(4)
C15 C16 H16 120.1
C17 C16 C15 119.8(4)
C17 C16 H16 120.1
C16 C17 H17 120.1
C18 C17 C16 119.9(4)
C18 C17 H17 120.1
C17 C18 H18 120.0
C17 C18 C19 120.0(4)
C19 C18 H18 120.0
C14 C19 H19 119.2
C18 C19 C14 121.6(4)
C18 C19 H19 119.2
C21 C20 C12 121.1(3)
C25 C20 C12 120.2(3)
C25 C20 C21 118.7(3)
C20 C21 H21 120.5
C22 C21 C20 119.1(3)
C22 C21 H21 120.5
C21 C22 Cl1 117.8(3)
C23 C22 C21 122.9(3)
C23 C22 Cl1 119.4(3)
C22 C23 H23 121.2
C22 C23 C24 117.7(4)
C24 C23 H23 121.2
C23 C24 H24 119.6
C23 C24 C25 120.8(4)
C25 C24 H24 119.6
C20 C25 C24 120.8(4)
C20 C25 H25 119.6
C24 C25 H25 119.6
C27 C26 C13 122.1(3)
C31 C26 C13 118.6(3)
C31 C26 C27 119.1(3)
C26 C27 H27 119.1
C26 C27 C28 121.9(4)
C28 C27 H27 119.1
C27 C28 C32 120.8(4)
C29 C28 C27 117.2(4)
C29 C28 C32 122.0(4)
C28 C29 C30 123.0(3)
O3 C29 C28 117.8(4)
O3 C29 C30 119.2(4)
C29 C30 C36 122.2(4)
C31 C30 C29 116.5(4)
C31 C30 C36 121.2(5)
C26 C31 C30 122.3(4)
C26 C31 H31 118.9
C30 C31 H31 118.9
C28 C32 C33 112.1(4)
C28 C32 C34 110.0(5)
C28 C32 C35 110.6(5)
C33 C32 C34 106.8(5)
C35 C32 C33 106.0(5)
C35 C32 C34 111.3(5)
C32 C33 H33A 109.5
C32 C33 H33B 109.5
C32 C33 H33C 109.5
H33A C33 H33B 109.5
H33A C33 H33C 109.5
H33B C33 H33C 109.5
C32 C34 H34A 109.5
C32 C34 H34B 109.5
C32 C34 H34C 109.5
H34A C34 H34B 109.5
H34A C34 H34C 109.5
H34B C34 H34C 109.5
C32 C35 H35A 109.5
C32 C35 H35B 109.5
C32 C35 H35C 109.5
H35A C35 H35B 109.5
H35A C35 H35C 109.5
H35B C35 H35C 109.5
C30 C36 C37 110.7(5)
C30 C36 C39 110.8(4)
C38 C36 C30 111.2(5)
C38 C36 C37 111.0(5)
C38 C36 C39 107.4(6)
C39 C36 C37 105.6(5)
C36 C37 H37A 109.5
C36 C37 H37B 109.5
C36 C37 H37C 109.5
H37A C37 H37B 109.5
H37A C37 H37C 109.5
H37B C37 H37C 109.5
C36 C38 H38A 109.5
C36 C38 H38B 109.5
C36 C38 H38C 109.5
H38A C38 H38B 109.5
H38A C38 H38C 109.5
H38B C38 H38C 109.5
C36 C39 H39A 109.5
C36 C39 H39B 109.5
C36 C39 H39C 109.5
H39A C39 H39B 109.5
H39A C39 H39C 109.5
H39B C39 H39C 109.5
C9 O1 H1A 112(6)
C15 O2 C11 112.9(3)
C29 O3 H3A 127.5
N1 C40 C41 177.8(8)
C40 C41 H41A 109.5
C40 C41 H41B 109.5
C40 C41 H41C 109.5
H41A C41 H41B 109.5
H41A C41 H41C 109.5
H41B C41 H41C 109.5

loop_
_geom_bond_atom_site_label_1
_geom_bond_atom_site_label_2
_geom_bond_distance
C1 H1 0.9300
C1 C2 1.352(7)
C1 C6 1.419(6)
C2 H2 0.9300
C2 C3 1.408(7)
C3 H3 0.9300
C3 C4 1.362(6)
C4 H4 0.9300
C4 C5 1.413(6)
C5 C6 1.426(5)
C5 C10 1.426(5)
C6 C7 1.415(6)
C7 H7 0.9300
C7 C8 1.345(6)
C8 H8 0.9300
C8 C9 1.410(5)
C9 C10 1.382(5)
C9 O1 1.364(5)
C10 C11 1.518(5)
C11 H11 0.9800
C11 C12 1.519(5)
C11 O2 1.451(4)
C12 H12 0.9800
C12 C13 1.572(4)
C12 C20 1.506(5)
C13 H13 0.9800
C13 C14 1.523(5)
C13 C26 1.524(4)
C14 C15 1.375(5)
C14 C19 1.401(5)
C15 C16 1.394(5)
C15 O2 1.373(4)
C16 H16 0.9300
C16 C17 1.378(6)
C17 H17 0.9300
C17 C18 1.371(8)
C18 H18 0.9300
C18 C19 1.372(7)
C19 H19 0.9300
C20 C21 1.394(5)
C20 C25 1.379(5)
C21 H21 0.9300
C21 C22 1.381(5)
C22 C23 1.368(6)
C22 Cl1 1.752(4)
C23 H23 0.9300
C23 C24 1.382(6)
C24 H24 0.9300
C24 C25 1.387(6)
C25 H25 0.9300
C26 C27 1.377(5)
C26 C31 1.377(5)
C27 H27 0.9300
C27 C28 1.395(5)
C28 C29 1.395(6)
C28 C32 1.534(6)
C29 C30 1.400(7)
C29 O3 1.385(5)
C30 C31 1.399(6)
C30 C36 1.539(6)
C31 H31 0.9300
C32 C33 1.544(8)
C32 C34 1.559(7)
C32 C35 1.538(8)
C33 H33A 0.9600
C33 H33B 0.9600
C33 H33C 0.9600
C34 H34A 0.9600
C34 H34B 0.9600
C34 H34C 0.9600
C35 H35A 0.9600
C35 H35B 0.9600
C35 H35C 0.9600
C36 C37 1.546(7)
C36 C38 1.525(9)
C36 C39 1.542(9)
C37 H37A 0.9600
C37 H37B 0.9600
C37 H37C 0.9600
C38 H38A 0.9600
C38 H38B 0.9600
C38 H38C 0.9600
C39 H39A 0.9600
C39 H39B 0.9600
C39 H39C 0.9600
O1 H1A 0.71(7)
O3 H3A 1.0170
C40 C41 1.460(7)
C40 N1 1.100(6)
C41 H41A 0.9600
C41 H41B 0.9600
C41 H41C 0.9600

loop_
_geom_hbond_atom_site_label_D
_geom_hbond_atom_site_label_H
_geom_hbond_atom_site_label_A
_geom_hbond_distance_DH
_geom_hbond_distance_HA
_geom_hbond_distance_DA
_geom_hbond_angle_DHA
_geom_hbond_site_symmetry_A
C35 H35C O3 0.96 2.35 2.981(9) 123.2 .
C37 H37C O3 0.96 2.44 3.079(9) 123.6 .
C38 H38A O3 0.96 2.42 3.023(9) 120.6 .
O1 H1A N1 0.71(7) 2.10(7) 2.789(5) 165(8) 2_656

loop_
_geom_torsion_atom_site_label_1
_geom_torsion_atom_site_label_2
_geom_torsion_atom_site_label_3
_geom_torsion_atom_site_label_4
_geom_torsion
C1 C2 C3 C4 1.8(9)
C1 C6 C7 C8 177.5(4)
C2 C1 C6 C5 -1.3(7)
C2 C1 C6 C7 179.6(4)
C2 C3 C4 C5 0.1(8)
C3 C4 C5 C6 -2.5(6)
C3 C4 C5 C10 176.7(4)
C4 C5 C6 C1 3.0(5)
C4 C5 C6 C7 -177.8(4)
C4 C5 C10 C9 178.8(4)
C4 C5 C10 C11 -2.2(6)
C5 C6 C7 C8 -1.6(6)
C5 C10 C11 C12 -58.1(4)
C5 C10 C11 O2 66.1(4)
C6 C1 C2 C3 -1.2(8)
C6 C5 C10 C9 -2.0(5)
C6 C5 C10 C11 176.9(3)
C6 C7 C8 C9 -0.7(6)
C7 C8 C9 C10 1.7(6)
C7 C8 C9 O1 -178.1(4)
C8 C9 C10 C5 -0.3(5)
C8 C9 C10 C11 -179.3(3)
C9 C10 C11 C12 120.9(3)
C9 C10 C11 O2 -114.9(3)
C10 C5 C6 C1 -176.2(4)
C10 C5 C6 C7 3.0(5)
C10 C11 C12 C13 -167.9(3)
C10 C11 C12 C20 -42.6(4)
C10 C11 O2 C15 172.6(3)
C11 C12 C13 C14 -42.2(3)
C11 C12 C13 C26 86.0(4)
C11 C12 C20 C21 -38.9(4)
C11 C12 C20 C25 143.5(3)
C12 C11 O2 C15 -57.5(4)
C12 C13 C14 C15 8.4(4)
C12 C13 C14 C19 -168.4(3)
C12 C13 C26 C27 -87.0(4)
C12 C13 C26 C31 87.8(4)
C12 C20 C21 C22 -176.7(3)
C12 C20 C25 C24 175.8(4)
C13 C12 C20 C21 84.0(4)
C13 C12 C20 C25 -93.7(4)
C13 C14 C15 C16 -174.8(4)
C13 C14 C15 O2 4.0(5)
C13 C14 C19 C18 175.5(4)
C13 C26 C27 C28 174.0(3)
C13 C26 C31 C30 -174.1(3)
C14 C13 C26 C27 38.9(4)
C14 C13 C26 C31 -146.4(3)
C14 C15 C16 C17 -1.1(7)
C14 C15 O2 C11 20.8(5)
C15 C14 C19 C18 -1.5(6)
C15 C16 C17 C18 -0.5(8)
C16 C15 O2 C11 -160.4(3)
C16 C17 C18 C19 1.1(8)
C17 C18 C19 C14 -0.1(7)
C19 C14 C15 C16 2.1(6)
C19 C14 C15 O2 -179.1(3)
C20 C12 C13 C14 -169.5(3)
C20 C12 C13 C26 -41.2(4)
C20 C21 C22 C23 0.6(5)
C20 C21 C22 Cl1 179.6(2)
C21 C20 C25 C24 -1.9(5)
C21 C22 C23 C24 -1.3(6)
C22 C23 C24 C25 0.4(6)
C23 C24 C25 C20 1.2(6)
C25 C20 C21 C22 1.0(5)
C26 C13 C14 C15 -119.6(4)
C26 C13 C14 C19 63.6(4)
C26 C27 C28 C29 0.7(5)
C26 C27 C28 C32 -178.4(4)
C27 C26 C31 C30 0.8(5)
C27 C28 C29 C30 -0.9(6)
C27 C28 C29 O3 176.7(4)
C27 C28 C32 C33 2.4(6)
C27 C28 C32 C34 -116.2(5)
C27 C28 C32 C35 120.4(5)
C28 C29 C30 C31 0.9(6)
C28 C29 C30 C36 -176.5(4)
C29 C28 C32 C33 -176.7(4)
C29 C28 C32 C34 64.7(6)
C29 C28 C32 C35 -58.7(6)
C29 C30 C31 C26 -0.9(6)
C29 C30 C36 C37 -66.6(7)
C29 C30 C36 C38 57.2(7)
C29 C30 C36 C39 176.6(5)
C31 C26 C27 C28 -0.7(5)
C31 C30 C36 C37 116.1(6)
C31 C30 C36 C38 -120.1(6)
C31 C30 C36 C39 -0.7(7)
C32 C28 C29 C30 178.2(4)
C32 C28 C29 O3 -4.2(6)
C36 C30 C31 C26 176.6(4)
Cl1 C22 C23 C24 179.7(3)
O1 C9 C10 C5 179.6(3)
O1 C9 C10 C11 0.5(5)
O2 C11 C12 C13 68.6(3)
O2 C11 C12 C20 -166.1(3)
O2 C15 C16 C17 -180.0(4)
O3 C29 C30 C31 -176.6(4)
O3 C29 C30 C36 6.0(7)

loop_
_smtbx_masks_void_nr
_smtbx_masks_void_average_x
_smtbx_masks_void_average_y
_smtbx_masks_void_average_z
_smtbx_masks_void_volume
_smtbx_masks_void_count_electrons
1 0.500 0.258 0.000 180.8 1.8
